data_1509627
loop_
_publ_author_name
'Ponomarev, V.I.'
'Atovmyan, L.O.'
'Bakaev, V.A.'
'Ukshe, E.A.'
'Alimova, L.D.'
'Filipenko, O.S.'
'Leonova, L.S.'

_publ_section_title
;
 Conduction channels in solid electrolytes: crystal structures of Na5 Yb
 Si O12 and Ag5 Yb Si4 O12.
;
_journal_name_full Kristallografiya
_journal_page_first 82
_journal_page_last 89
_journal_volume 33
_journal_year 1988
_chemical_formula_sum 'Ag12.3 O36 Si12 Yb3'
_chemical_name_systematic 'Ag12.3 Yb3 (Si12 O36)'
_space_group_IT_number 167
_symmetry_space_group_name_Hall '-R 3 2"c'
_symmetry_space_group_name_H-M 'R -3 c :H'
_cell_angle_alpha 90
_cell_angle_beta 90
_cell_angle_gamma 120
_cell_formula_units_Z 6
_cell_length_a 22.077
_cell_length_b 22.077
_cell_length_c 12.814
_cell_volume 5408.732
_citation_journal_id_ASTM KRISAJ
_cod_data_source_file silver1-2_646.cif
_cod_data_source_block Ag12.3O36Si12Yb3
_cod_database_code 1509627

loop_
_symmetry_equiv_pos_as_xyz
x,y,z
-y,x-y,z
-x+y,-x,z
y,x,-z+1/2
-x,-x+y,-z+1/2
x-y,-y,-z+1/2
-x,-y,-z
y,-x+y,-z
x-y,x,-z
-y,-x,z-1/2
x,x-y,z-1/2
-x+y,y,z-1/2
x+2/3,y+1/3,z+1/3
-y+2/3,x-y+1/3,z+1/3
-x+y+2/3,-x+1/3,z+1/3
y+2/3,x+1/3,-z+5/6
-x+2/3,-x+y+1/3,-z+5/6
x-y+2/3,-y+1/3,-z+5/6
-x+2/3,-y+1/3,-z+1/3
y+2/3,-x+y+1/3,-z+1/3
x-y+2/3,x+1/3,-z+1/3
-y+2/3,-x+1/3,z-1/6
x+2/3,x-y+1/3,z-1/6
-x+y+2/3,y+1/3,z-1/6
x+1/3,y+2/3,z+2/3
-y+1/3,x-y+2/3,z+2/3
-x+y+1/3,-x+2/3,z+2/3
y+1/3,x+2/3,-z+7/6
-x+1/3,-x+y+2/3,-z+7/6
x-y+1/3,-y+2/3,-z+7/6
-x+1/3,-y+2/3,-z+2/3
y+1/3,-x+y+2/3,-z+2/3
x-y+1/3,x+2/3,-z+2/3
-y+1/3,-x+2/3,z+1/6
x+1/3,x-y+2/3,z+1/6
-x+y+1/3,y+2/3,z+1/6

loop_
_atom_site_label
_atom_site_type_symbol
_atom_site_fract_x
_atom_site_fract_y
_atom_site_fract_z
_atom_site_occupancy
_atom_site_U_iso_or_equiv
Ag2 Ag+1 0 0 0.25 0.162 0.0
O4 O-2 0.3093 0.2479 0.0823 1 0.0
Ag8 Ag+1 0.206 0.3099 0.2393 0.1 0.0
O6 O-2 0.1802 0.2145 0.1084 1 0.0
Ag1 Ag+1 0 0 0 0.151 0.0
Si1 Si+4 0.2362 0.217 0.0214 1 0.0
Ag7 Ag+1 0.2517 0.2671 0.2372 0.12 0.0
Ag4 Ag+1 0.2808 0.2808 0.25 0.29 0.0
O1 O-2 0.2583 0.0223 0.0807 1 0.0
O5 O-2 0.0829 0.2202 0.2184 1 0.0
O2 O-2 0.0743 0.2096 0.0096 1 0.0
Ag6 Ag+1 0.3326 0.1573 0.1379 0.23 0.0
Ag5 Ag+1 0.338 0.1413 0.0695 0.41 0.0
Ag3 Ag+1 0.1397 0.0637 0.1456 0.995 0.0
Si2 Si+4 0.0958 0.1842 0.1178 1 0.0
O3 O-2 0.0549 0.1011 0.123 1 0.0
Yb1 Yb+3 0.2483 0 0.25 1 0.0
